data_1008876
loop_
_publ_author_name
'Pontonnier, L'
'Fruchart, D'
'Soubeyroux, J L'
'Triantafillidis, G'
'Berthier, Y'

_publ_section_title
;
Structural and magnetic behavour of Lu Fe2 Hx
;
_journal_coden_ASTM JCOMAH
_journal_name_full 'Journal of the Less-Common Metals'
_journal_page_first 191
_journal_page_last 197
_journal_volume 172
_journal_year 1991
_chemical_formula_analytical 'Lu Fe2 H3.3'
_chemical_formula_structural 'Lu Fe2 H2.8'
_chemical_formula_sum 'Fe2 H2.8 Lu'
_chemical_name_systematic 'Lutetium iron hydride (1/2/3.3)'
_space_group_IT_number 166
_symmetry_cell_setting trigonal
_symmetry_space_group_name_Hall '-R 3 2"'
_symmetry_space_group_name_H-M 'R -3 m :H'
_cell_angle_alpha 90
_cell_angle_beta 90
_cell_angle_gamma 120
_cell_formula_units_Z 24
_cell_length_a 10.980(2)
_cell_length_b 10.980(2)
_cell_length_c 13.089(3)
_cell_volume 1366.6
_refine_ls_R_factor_all 0.065
_cod_original_sg_symbol_H-M 'R -3 m H'
_cod_original_formula_sum 'H2.8 Fe2 Lu'
_cod_database_code 1008876

loop_
_symmetry_equiv_pos_as_xyz
x,y,z
-y,x-y,z
y-x,-x,z
-y,-x,z
x,x-y,z
y-x,y,z
-x,-y,-z
y,y-x,-z
x-y,x,-z
y,x,-z
-x,y-x,-z
x-y,-y,-z
1/3+x,2/3+y,2/3+z
2/3+x,1/3+y,1/3+z
1/3-y,2/3+x-y,2/3+z
2/3-y,1/3+x-y,1/3+z
1/3-x+y,2/3-x,2/3+z
2/3-x+y,1/3-x,1/3+z
1/3-y,2/3-x,2/3+z
2/3-y,1/3-x,1/3+z
1/3+x,2/3+x-y,2/3+z
2/3+x,1/3+x-y,1/3+z
1/3-x+y,2/3+y,2/3+z
2/3-x+y,1/3+y,1/3+z
1/3-x,2/3-y,2/3-z
2/3-x,1/3-y,1/3-z
1/3+y,2/3-x+y,2/3-z
2/3+y,1/3-x+y,1/3-z
1/3+x-y,2/3+x,2/3-z
2/3+x-y,1/3+x,1/3-z
1/3+y,2/3+x,2/3-z
2/3+y,1/3+x,1/3-z
1/3-x,2/3-x+y,2/3-z
2/3-x,1/3-x+y,1/3-z
1/3+x-y,2/3-y,2/3-z
2/3+x-y,1/3-y,1/3-z

loop_
_atom_site_label
_atom_site_type_symbol
_atom_site_symmetry_multiplicity
_atom_site_Wyckoff_symbol
_atom_site_fract_x
_atom_site_fract_y
_atom_site_fract_z
_atom_site_occupancy
_atom_site_attached_hydrogens
_atom_site_calc_flag
Lu1 Lu0 6 c 0. 0. 0.41 1. 0 d
Lu2 Lu0 18 h 0.16 -0.16 0.46 1. 0 d
Fe1 Fe0 3 b 0. 0. 0.5 1. 0 d
Fe2 Fe0 9 d 0.5 0. 0.5 1. 0 d
Fe3 Fe0 18 f 0.8 0. 0. 1. 0 d
Fe4 Fe0 18 h 0.91 -0.91 0.333 1. 0 d
H1 H0 18 h 0.93 0.07 0.42 1. 0 d
H2 H0 18 h 0.77 0.23 0.333 0.59 0 d
H3 H0 36 i 0.25 0.03 0.89 1. 0 d
H4 H0 36 i 0.14 0.11 0.48 0.06 0 d

loop_
_atom_type_symbol
_atom_type_oxidation_number
Lu0 0.000
Fe0 0.000
H0 0.000
